data_2211387
loop_
_publ_author_name
'Kai-Huang Zou'
'Li-Xue Zhang'
'Jian-Yu Jin'
'Hong-Ping Xiao'
'Jing Zhang'

_publ_section_title 3-[6-(4-Methoxyphenyl)-7<i>H</i>-1,2,4-triazolo[3,4-<i>b</i>][1,3,4]thiadiazin-3-yl]propan-1-ol
_journal_coeditor_code FL2068
_journal_issue 12
_journal_name_full 'Acta Crystallographica Section E'
_journal_page_first o5770
_journal_page_last o5772
_journal_paper_doi 10.1107/S160053680604788X
_journal_volume 62
_journal_year 2006
_chemical_formula_moiety 'C14 H16 N4 O2 S'
_chemical_formula_sum 'C14 H16 N4 O2 S'
_chemical_formula_weight 304.38
_chemical_name_systematic
;
3-[6-(4-Methoxy-phenyl)-7H-[1,2,4]triazolo[3,4-b]
[1,3,4]thiadiazin-3-yl]-propan-1-ol
;
_space_group_IT_number 14
_symmetry_cell_setting monoclinic
_symmetry_space_group_name_Hall '-P 2ybc'
_symmetry_space_group_name_H-M 'P 1 21/c 1'
_atom_sites_solution_hydrogens geom
_atom_sites_solution_primary direct
_atom_sites_solution_secondary difmap
_audit_creation_method SHELXL-97
_cell_angle_alpha 90.00
_cell_angle_beta 111.228(4)
_cell_angle_gamma 90.00
_cell_formula_units_Z 4
_cell_length_a 7.6166(7)
_cell_length_b 12.8582(12)
_cell_length_c 15.9198(13)
_cell_measurement_reflns_used 1971
_cell_measurement_temperature 298(2)
_cell_measurement_theta_max 24.31
_cell_measurement_theta_min 2.74
_cell_volume 1453.3(2)
_computing_cell_refinement 'SAINT (Bruker, 2002)'
_computing_data_collection 'SMART (Bruker, 2002)'
_computing_data_reduction SAINT
_computing_molecular_graphics 'SHELXTL (Bruker, 2002)'
_computing_publication_material SHELXL97
_computing_structure_refinement 'SHELXL97 (Sheldrick, 1997)'
_computing_structure_solution 'SHELXS97 (Sheldrick, 1997)'
_diffrn_ambient_temperature 298(2)
_diffrn_measured_fraction_theta_full 1.000
_diffrn_measured_fraction_theta_max 1.000
_diffrn_measurement_device_type 'Bruker APEX area-detector diffractometer'
_diffrn_measurement_method '\f and \w scans'
_diffrn_radiation_monochromator graphite
_diffrn_radiation_source 'fine-focus sealed tube'
_diffrn_radiation_type MoK\a
_diffrn_radiation_wavelength 0.71073
_diffrn_reflns_av_R_equivalents 0.0309
_diffrn_reflns_av_sigmaI/netI 0.0387
_diffrn_reflns_limit_h_max 8
_diffrn_reflns_limit_h_min -9
_diffrn_reflns_limit_k_max 11
_diffrn_reflns_limit_k_min -15
_diffrn_reflns_limit_l_max 18
_diffrn_reflns_limit_l_min -15
_diffrn_reflns_number 7493
_diffrn_reflns_theta_full 25.02
_diffrn_reflns_theta_max 25.02
_diffrn_reflns_theta_min 2.10
_diffrn_standards_number 0
_exptl_absorpt_coefficient_mu 0.233
_exptl_absorpt_correction_T_max 0.9587
_exptl_absorpt_correction_T_min 0.9441
_exptl_absorpt_correction_type multi-scan
_exptl_absorpt_process_details '(SADABS; Bruker, 2002)'
_exptl_crystal_colour colourless
_exptl_crystal_density_diffrn 1.391
_exptl_crystal_density_method 'not measured'
_exptl_crystal_description Block
_exptl_crystal_F_000 640
_exptl_crystal_size_max 0.25
_exptl_crystal_size_mid 0.17
_exptl_crystal_size_min 0.16
_refine_diff_density_max 0.239
_refine_diff_density_min -0.308
_refine_ls_extinction_method none
_refine_ls_goodness_of_fit_ref 1.203
_refine_ls_hydrogen_treatment constr
_refine_ls_matrix_type full
_refine_ls_number_parameters 191
_refine_ls_number_reflns 2556
_refine_ls_number_restraints 0
_refine_ls_restrained_S_all 1.203
_refine_ls_R_factor_all 0.0703
_refine_ls_R_factor_gt 0.0620
_refine_ls_shift/su_max 0.001
_refine_ls_shift/su_mean 0.000
_refine_ls_structure_factor_coef Fsqd
_refine_ls_weighting_details 'calc w=1/[\s^2^(Fo^2^)+(0.0504P)^2^+0.7340P] where P=(Fo^2^+2Fc^2^)/3'
_refine_ls_weighting_scheme calc
_refine_ls_wR_factor_gt 0.1320
_refine_ls_wR_factor_ref 0.1366
_reflns_number_gt 2288
_reflns_number_total 2556
_reflns_threshold_expression I>2\s(I)
_cod_data_source_file fl2068.cif
_cod_data_source_block I
_cod_original_sg_symbol_H-M 'P 21/c'
_cod_database_code 2211387
_cod_database_fobs_code 2211387

loop_
_symmetry_equiv_pos_as_xyz
'x, y, z'
'-x, y+1/2, -z+1/2'
'-x, -y, -z'
'x, -y-1/2, z-1/2'

loop_
_atom_site_type_symbol
_atom_site_label
_atom_site_fract_x
_atom_site_fract_y
_atom_site_fract_z
_atom_site_U_iso_or_equiv
_atom_site_adp_type
_atom_site_calc_flag
_atom_site_refinement_flags
_atom_site_occupancy
S S1 1.11651(11) 0.94360(6) 0.75106(5) 0.0484(3) Uani d . 1
O O1 0.4317(3) 1.29997(16) 0.34746(14) 0.0615(7) Uani d . 1
O O2 0.7299(3) 0.53043(15) 0.33859(13) 0.0545(6) Uani d . 1
H H2 0.7836 0.4740 0.3466 0.065 Uiso d R 1
N N1 0.8681(3) 0.89994(15) 0.54673(14) 0.0337(5) Uani d . 1
N N2 0.9609(3) 0.82075(15) 0.60587(14) 0.0339(5) Uani d . 1
N N3 1.1541(4) 0.73633(18) 0.72224(15) 0.0461(6) Uani d . 1
N N4 1.0843(4) 0.66829(18) 0.64868(16) 0.0477(6) Uani d . 1
C C1 0.3593(5) 1.2855(3) 0.2525(2) 0.0627(10) Uani d . 1
H H1A 0.4610 1.2704 0.2323 0.094 Uiso calc R 1
H H1B 0.2962 1.3478 0.2237 0.094 Uiso calc R 1
H H1C 0.2717 1.2286 0.2373 0.094 Uiso calc R 1
C C2 0.5332(4) 1.2211(2) 0.39987(19) 0.0418(7) Uani d . 1
C C3 0.5565(4) 1.1240(2) 0.36866(18) 0.0393(7) Uani d . 1
H H3 0.5039 1.1090 0.3074 0.047 Uiso calc R 1
C C4 0.6580(4) 1.0491(2) 0.42867(18) 0.0395(7) Uani d . 1
H H4 0.6727 0.9838 0.4069 0.047 Uiso calc R 1
C C5 0.7391(4) 1.06830(19) 0.52069(18) 0.0328(6) Uani d . 1
C C6 0.7164(4) 1.1669(2) 0.55045(19) 0.0475(8) Uani d . 1
H H6 0.7696 1.1823 0.6116 0.057 Uiso calc R 1
C C7 0.6167(5) 1.2422(2) 0.4911(2) 0.0553(9) Uani d . 1
H H7 0.6051 1.3082 0.5125 0.066 Uiso calc R 1
C C8 0.8415(3) 0.98471(19) 0.58290(17) 0.0316(6) Uani d . 1
C C9 0.8928(4) 1.0002(2) 0.68300(18) 0.0434(7) Uani d . 1
H H9A 0.7948 0.9700 0.7007 0.052 Uiso calc R 1
H H9B 0.8965 1.0742 0.6954 0.052 Uiso calc R 1
C C10 1.0780(4) 0.8261(2) 0.69417(17) 0.0357(6) Uani d . 1
C C11 0.9708(4) 0.7201(2) 0.58061(17) 0.0381(6) Uani d . 1
C C12 0.8598(5) 0.6788(2) 0.48922(19) 0.0462(8) Uani d . 1
H H12A 0.9427 0.6699 0.4557 0.055 Uiso calc R 1
H H12B 0.7641 0.7292 0.4573 0.055 Uiso calc R 1
C C13 0.7654(4) 0.5756(2) 0.49244(19) 0.0409(7) Uani d . 1
H H13A 0.8612 0.5229 0.5178 0.049 Uiso calc R 1
H H13B 0.6935 0.5821 0.5315 0.049 Uiso calc R 1
C C14 0.6358(4) 0.5415(2) 0.3997(2) 0.0507(8) Uani d . 1
H H14A 0.5784 0.4756 0.4047 0.061 Uiso calc R 1
H H14B 0.5357 0.5923 0.3761 0.061 Uiso calc R 1

loop_
_atom_site_aniso_label
_atom_site_aniso_U_11
_atom_site_aniso_U_22
_atom_site_aniso_U_33
_atom_site_aniso_U_12
_atom_site_aniso_U_13
_atom_site_aniso_U_23
S1 0.0535(5) 0.0455(5) 0.0338(4) -0.0003(3) 0.0010(3) -0.0080(3)
O1 0.0816(16) 0.0413(12) 0.0495(13) 0.0248(11) 0.0094(12) 0.0031(10)
O2 0.0859(16) 0.0385(11) 0.0416(12) 0.0138(11) 0.0262(12) 0.0022(9)
N1 0.0420(13) 0.0260(11) 0.0304(11) 0.0031(9) 0.0100(10) 0.0023(9)
N2 0.0433(13) 0.0283(12) 0.0273(11) 0.0001(9) 0.0093(10) 0.0020(9)
N3 0.0568(16) 0.0428(14) 0.0321(13) 0.0052(12) 0.0082(11) 0.0051(11)
N4 0.0646(17) 0.0363(13) 0.0357(13) 0.0074(12) 0.0104(12) 0.0036(11)
C1 0.077(2) 0.0504(19) 0.0457(19) 0.0195(17) 0.0048(17) 0.0105(15)
C2 0.0443(16) 0.0353(15) 0.0442(16) 0.0084(12) 0.0140(13) 0.0037(13)
C3 0.0472(16) 0.0369(15) 0.0307(14) 0.0006(12) 0.0103(12) -0.0021(12)
C4 0.0535(18) 0.0293(14) 0.0344(15) 0.0033(12) 0.0142(13) -0.0034(11)
C5 0.0352(14) 0.0308(14) 0.0352(14) -0.0012(11) 0.0161(12) -0.0010(11)
C6 0.062(2) 0.0393(16) 0.0332(15) 0.0090(14) 0.0079(14) -0.0074(12)
C7 0.078(2) 0.0341(16) 0.0464(18) 0.0146(15) 0.0143(17) -0.0095(13)
C8 0.0328(14) 0.0322(14) 0.0296(13) -0.0024(11) 0.0110(11) -0.0013(11)
C9 0.0542(18) 0.0412(16) 0.0329(15) 0.0086(13) 0.0136(14) 0.0004(12)
C10 0.0381(15) 0.0375(15) 0.0276(14) -0.0018(12) 0.0073(12) 0.0015(11)
C11 0.0504(17) 0.0295(14) 0.0328(14) 0.0024(12) 0.0133(13) 0.0034(12)
C12 0.068(2) 0.0310(15) 0.0343(15) 0.0025(13) 0.0120(14) -0.0003(12)
C13 0.0489(17) 0.0373(15) 0.0390(16) 0.0028(13) 0.0190(13) -0.0011(12)
C14 0.057(2) 0.0430(17) 0.0493(18) -0.0045(14) 0.0162(16) -0.0057(14)

loop_
_atom_type_symbol
_atom_type_description
_atom_type_scat_dispersion_real
_atom_type_scat_dispersion_imag
_atom_type_scat_source
C C 0.0033 0.0016 'International Tables Vol C Tables 4.2.6.8 and 6.1.1.4'
H H 0.0000 0.0000 'International Tables Vol C Tables 4.2.6.8 and 6.1.1.4'
N N 0.0061 0.0033 'International Tables Vol C Tables 4.2.6.8 and 6.1.1.4'
O O 0.0106 0.0060 'International Tables Vol C Tables 4.2.6.8 and 6.1.1.4'
S S 0.1246 0.1234 'International Tables Vol C Tables 4.2.6.8 and 6.1.1.4'

loop_
_geom_angle_atom_site_label_1
_geom_angle_atom_site_label_2
_geom_angle_atom_site_label_3
_geom_angle
_geom_angle_publ_flag
C10 S1 C9 95.36(13) yes
C2 O1 C1 118.0(2) ?
C14 O2 H2 109.4 ?
C8 N1 N2 116.2(2) yes
C11 N2 C10 105.4(2) yes
C11 N2 N1 124.2(2) yes
C10 N2 N1 129.8(2) yes
C10 N3 N4 106.3(2) yes
C11 N4 N3 108.2(2) yes
O1 C1 H1A 109.5 ?
O1 C1 H1B 109.5 ?
H1A C1 H1B 109.5 ?
O1 C1 H1C 109.5 ?
H1A C1 H1C 109.5 ?
H1B C1 H1C 109.5 ?
O1 C2 C3 124.9(3) ?
O1 C2 C7 116.1(2) ?
C3 C2 C7 119.0(3) ?
C2 C3 C4 119.7(2) ?
C2 C3 H3 120.1 ?
C4 C3 H3 120.1 ?
C3 C4 C5 122.0(2) ?
C3 C4 H4 119.0 ?
C5 C4 H4 119.0 ?
C6 C5 C4 117.4(2) ?
C6 C5 C8 122.5(2) ?
C4 C5 C8 120.1(2) ?
C7 C6 C5 121.1(3) ?
C7 C6 H6 119.5 ?
C5 C6 H6 119.5 ?
C6 C7 C2 120.8(3) ?
C6 C7 H7 119.6 ?
C2 C7 H7 119.6 ?
N1 C8 C5 116.6(2) yes
N1 C8 C9 124.3(2) yes
C5 C8 C9 118.9(2) yes
C8 C9 S1 113.99(19) yes
C8 C9 H9A 108.8 ?
S1 C9 H9A 108.8 ?
C8 C9 H9B 108.8 ?
S1 C9 H9B 108.8 ?
H9A C9 H9B 107.6 ?
N3 C10 N2 110.7(2) yes
N3 C10 S1 128.8(2) yes
N2 C10 S1 120.42(19) yes
N4 C11 N2 109.4(2) yes
N4 C11 C12 127.0(2) yes
N2 C11 C12 123.6(2) yes
C11 C12 C13 112.7(2) ?
C11 C12 H12A 109.0 ?
C13 C12 H12A 109.0 ?
C11 C12 H12B 109.0 ?
C13 C12 H12B 109.0 ?
H12A C12 H12B 107.8 ?
C14 C13 C12 111.7(2) ?
C14 C13 H13A 109.3 ?
C12 C13 H13A 109.3 ?
C14 C13 H13B 109.3 ?
C12 C13 H13B 109.3 ?
H13A C13 H13B 107.9 ?
O2 C14 C13 112.8(3) ?
O2 C14 H14A 109.0 ?
C13 C14 H14A 109.0 ?
O2 C14 H14B 109.0 ?
C13 C14 H14B 109.0 ?
H14A C14 H14B 107.8 ?

loop_
_geom_bond_atom_site_label_1
_geom_bond_atom_site_label_2
_geom_bond_distance
_geom_bond_publ_flag
S1 C10 1.731(3) yes
S1 C9 1.808(3) yes
O1 C2 1.362(3) ?
O1 C1 1.422(4) ?
O2 C14 1.409(4) ?
O2 H2 0.8200 ?
N1 C8 1.283(3) yes
N1 N2 1.393(3) yes
N2 C11 1.365(3) yes
N2 C10 1.367(3) yes
N3 C10 1.297(3) yes
N3 N4 1.403(3) yes
N4 C11 1.299(3) yes
C1 H1A 0.9600 ?
C1 H1B 0.9600 ?
C1 H1C 0.9600 ?
C2 C3 1.379(4) ?
C2 C7 1.386(4) ?
C3 C4 1.379(4) ?
C3 H3 0.9300 ?
C4 C5 1.390(4) ?
C4 H4 0.9300 ?
C5 C6 1.386(4) ?
C5 C8 1.478(4) ?
C6 C7 1.374(4) ?
C6 H6 0.9300 ?
C7 H7 0.9300 ?
C8 C9 1.510(4) yes
C9 H9A 0.9700 ?
C9 H9B 0.9700 ?
C11 C12 1.491(4) ?
C12 C13 1.518(4) ?
C12 H12A 0.9700 ?
C12 H12B 0.9700 ?
C13 C14 1.514(4) ?
C13 H13A 0.9700 ?
C13 H13B 0.9700 ?
C14 H14A 0.9700 ?
C14 H14B 0.9700 ?

loop_
_geom_hbond_atom_site_label_D
_geom_hbond_atom_site_label_H
_geom_hbond_atom_site_label_A
_geom_hbond_site_symmetry_A
_geom_hbond_distance_DH
_geom_hbond_distance_HA
_geom_hbond_distance_DA
_geom_hbond_angle_DHA
O2 H2 N4 3_766 0.82 2.08 2.892(3) 173.4

loop_
_cod_related_entry_id
_cod_related_entry_database
_cod_related_entry_code
1 ChemSpider 21125958
